data_9003334
loop_
_publ_author_name
'Fleet, M. E.'
'Liu, X.'

_publ_section_title
;
 A new rare earth disilicate (REE2Si2O7: REE = Dy, Tm, Lu; type-L):
 Evidence for nonquenchable 10 GPa polymorph with silicon
 in fivefold trigonal bipyramidal coordination?
;
_journal_name_full 'American Mineralogist'
_journal_page_first 396
_journal_page_last 404
_journal_volume 89
_journal_year 2004
_chemical_formula_structural Tm2Si2O7
_chemical_formula_sum 'O21 Si6 Tm5.902'
_space_group_IT_number 2
_symmetry_space_group_name_Hall '-P 1'
_symmetry_space_group_name_H-M 'P -1'
_cell_angle_alpha 83.828
_cell_angle_beta 88.368
_cell_angle_gamma 88.152
_cell_length_a 6.5499
_cell_length_b 6.5876
_cell_length_c 17.8916
_cell_formula_units_Z 2
_cell_volume 766.872
_database_code_amcsd 0003423
_exptl_crystal_density_diffrn 6.503
_cod_original_formula_sum 'Tm5.902 Si6 O21'
_cod_database_code 9003334
_amcsd_formula_title Tm2Si2O7

loop_
_space_group_symop_operation_xyz
x,y,z
-x,-y,-z

loop_
_atom_site_label
_atom_site_fract_x
_atom_site_fract_y
_atom_site_fract_z
_atom_site_occupancy
_atom_site_U_iso_or_equiv
Tm1 0.54372 0.03118 0.25872 0.98000 0.00630
Tm2 0.81604 0.53057 0.26274 0.99100 0.00710
Tm3 0.61586 0.34733 0.09585 0.98500 0.00590
Tm4 0.12118 0.65008 0.09028 0.97100 0.00720
Tm5 0.42926 0.62039 0.41346 0.98400 0.01340
Tm6 0.13580 0.11216 0.39754 0.99100 0.01810
Si1 0.65480 0.13740 0.41900 1.00000 0.00570
Si2 0.63430 0.82310 0.08130 1.00000 0.00550
Si3 0.12310 0.18220 0.06210 1.00000 0.00630
Si4 0.33750 0.51030 0.25870 1.00000 0.00510
Si5 0.00420 0.04230 0.21450 1.00000 0.00490
Si6A 0.95700 0.60170 0.44560 0.50000 0.00600
Si6B 0.90400 0.73320 0.44400 0.50000 0.00500
O1 0.22140 0.07790 0.98900 1.00000 0.01000
O2 0.45540 0.69230 0.05050 1.00000 0.01200
O3 0.91700 0.31080 0.03540 1.00000 0.01000
O4 0.27240 0.34630 0.08650 1.00000 0.00800
O5 0.77810 0.64580 0.12450 1.00000 0.00700
O6 0.56510 0.00930 0.12680 1.00000 0.00900
O7 0.08730 0.98750 0.12700 1.00000 0.00600
O8 0.86980 0.25190 0.19230 1.00000 0.00900
O9 0.14190 0.58800 0.21080 1.00000 0.00900
O10 0.50440 0.37210 0.21490 1.00000 0.00600
O11 0.84860 0.87110 0.24950 1.00000 0.00500
O12 0.19630 0.06050 0.26580 1.00000 0.00700
O13 0.48510 0.69490 0.28020 1.00000 0.01300
O14 0.78930 0.22540 0.34420 1.00000 0.01700
O15 0.27450 0.39890 0.34120 1.00000 0.00900
O16 0.77210 0.61620 0.38570 1.00000 0.01900
O17 0.47630 0.99920 0.38670 1.00000 0.00500
O18 0.12510 0.77570 0.40950 1.00000 0.01300
O19 0.81660 0.98950 0.46740 1.00000 0.02400
O20 0.55240 0.30750 0.46780 1.00000 0.00700
O21 0.11390 0.37250 0.47090 1.00000 0.02500

loop_
_cod_related_entry_id
_cod_related_entry_database
_cod_related_entry_code
1 AMCSD 0003423
